data_2241157
loop_
_publ_author_name
'Priya, K.'
'Saravanan, K.'
'Kabilan, S.'
'Selvanayagam, S.'

_publ_section_title
;
 Crystal structure of
 2-(2,4-diphenyl-3-azabicyclo[3.3.1]nonan-9-ylidene)acetonitrile
;
_journal_coeditor_code CV5495
_journal_issue 10
_journal_name_full 'Acta Crystallographica Section E'
_journal_page_first o792
_journal_page_last o793
_journal_paper_doi 10.1107/S2056989015017740
_journal_volume 71
_journal_year 2015
_chemical_formula_iupac 'C22 H22 N2'
_chemical_formula_moiety 'C22 H22 N2'
_chemical_formula_sum 'C22 H22 N2'
_chemical_formula_weight 314.41
_chemical_name_systematic
;
2-{2,4-Diphenyl-3-azabicyclo[3.3.1]nonan-9-ylidene}acetonitrile
;
_space_group_crystal_system triclinic
_space_group_IT_number 2
_space_group_name_Hall '-P 1'
_space_group_name_H-M_alt 'P -1'
_symmetry_space_group_name_Hall '-P 1'
_symmetry_space_group_name_H-M 'P -1'
_atom_sites_solution_hydrogens mixed
_audit_creation_method SHELXL-2014/7
_cell_angle_alpha 89.607(4)
_cell_angle_beta 81.886(4)
_cell_angle_gamma 84.469(4)
_cell_formula_units_Z 2
_cell_length_a 7.9672(5)
_cell_length_b 8.3129(5)
_cell_length_c 13.6069(8)
_cell_measurement_reflns_used 9878
_cell_measurement_temperature 296(2)
_cell_measurement_theta_max 27.2
_cell_measurement_theta_min 2.3
_cell_volume 888.00(9)
_computing_cell_refinement
;
SAINT (Bruker, 2001)
;
_computing_data_collection
;
SMART (Bruker, 2001)
;
_computing_data_reduction
;
SAINT (Bruker, 2001)
;
_computing_molecular_graphics
;
ORTEP-3 for Windows (Farrugia, 2012) and PLATON (Spek, 2009)
;
_computing_publication_material
;
SHELXL-2014/7 (Sheldrick, 2015) and PLATON (Spek, 2009)
;
_computing_structure_refinement
;
SHELXL2014/7 (Sheldrick, 2015)
;
_computing_structure_solution
;
SHELXS97 (Sheldrick, 2008)
;
_diffrn_ambient_temperature 296(2)
_diffrn_measured_fraction_theta_full 0.980
_diffrn_measured_fraction_theta_max 0.962
_diffrn_measurement_device_type 'Bruker SMART APEX CCD area-detector'
_diffrn_measurement_method '\w scans'
_diffrn_radiation_source 'fine-focus sealed tube'
_diffrn_radiation_type MoK\a
_diffrn_radiation_wavelength 0.71073
_diffrn_reflns_av_R_equivalents 0.0342
_diffrn_reflns_limit_h_max 10
_diffrn_reflns_limit_h_min -10
_diffrn_reflns_limit_k_max 10
_diffrn_reflns_limit_k_min -9
_diffrn_reflns_limit_l_max 17
_diffrn_reflns_limit_l_min -17
_diffrn_reflns_number 14326
_diffrn_reflns_theta_full 25.242
_diffrn_reflns_theta_max 27.198
_diffrn_reflns_theta_min 1.512
_exptl_absorpt_coefficient_mu 0.069
_exptl_absorpt_correction_type none
_exptl_crystal_colour Colourless
_exptl_crystal_density_diffrn 1.176
_exptl_crystal_density_method 'not measured'
_exptl_crystal_description Block
_exptl_crystal_F_000 336
_exptl_crystal_size_max 0.23
_exptl_crystal_size_mid 0.21
_exptl_crystal_size_min 0.19
_refine_diff_density_max 0.130
_refine_diff_density_min -0.158
_refine_ls_extinction_method none
_refine_ls_goodness_of_fit_ref 1.053
_refine_ls_hydrogen_treatment mixed
_refine_ls_matrix_type full
_refine_ls_number_parameters 221
_refine_ls_number_reflns 3814
_refine_ls_number_restraints 0
_refine_ls_restrained_S_all 1.053
_refine_ls_R_factor_all 0.0810
_refine_ls_R_factor_gt 0.0471
_refine_ls_shift/su_max 0.000
_refine_ls_shift/su_mean 0.000
_refine_ls_structure_factor_coef Fsqd
_refine_ls_weighting_details 'w=1/[\s^2^(Fo^2^)+(0.0623P)^2^+0.0228P] where P=(Fo^2^+2Fc^2^)/3'
_refine_ls_weighting_scheme calc
_refine_ls_wR_factor_gt 0.1161
_refine_ls_wR_factor_ref 0.1310
_reflns_number_gt 2375
_reflns_number_total 3814
_reflns_threshold_expression 'I > 2\s(I)'
_cod_data_source_file cv5495sup1.cif
_cod_data_source_block I
_cod_database_code 2241157
_shelx_space_group_comment
;
The symmetry employed for this shelxl refinement is uniquely defined
by the following loop, which should always be used as a source of
symmetry information in preference to the above space-group names.
They are only intended as comments.
;

loop_
_space_group_symop_operation_xyz
'x, y, z'
'-x, -y, -z'

loop_
_atom_site_type_symbol
_atom_site_label
_atom_site_fract_x
_atom_site_fract_y
_atom_site_fract_z
_atom_site_U_iso_or_equiv
_atom_site_adp_type
_atom_site_calc_flag
_atom_site_occupancy
N N1 0.30954(14) 0.47358(15) 0.20403(9) 0.0491(3) Uani d 1
H H1N 0.3354(19) 0.5473(19) 0.1565(12) 0.069(5) Uiso d 1
N N2 0.6722(2) 0.17287(19) 0.51383(11) 0.0845(5) Uani d 1
C C1 0.21406(17) 0.55407(17) 0.29305(10) 0.0494(4) Uani d 1
H H1A 0.2864 0.6291 0.3178 0.059 Uiso calc 1
C C2 0.17259(18) 0.42725(18) 0.37503(11) 0.0543(4) Uani d 1
H H2 0.1209 0.4846 0.4362 0.065 Uiso calc 1
C C3 0.33678(17) 0.33590(17) 0.39353(10) 0.0518(4) Uani d 1
C C4 0.42543(17) 0.24949(17) 0.30202(10) 0.0503(4) Uani d 1
H H4 0.5326 0.1933 0.3171 0.060 Uiso calc 1
C C5 0.46745(16) 0.37958(17) 0.22222(10) 0.0465(3) Uani d 1
H H5 0.5395 0.4532 0.2485 0.056 Uiso calc 1
C C6 0.05227(17) 0.65065(17) 0.27059(11) 0.0511(4) Uani d 1
C C7 -0.0303(2) 0.6131(2) 0.19207(13) 0.0661(5) Uani d 1
H H7 0.0167 0.5294 0.1487 0.079 Uiso calc 1
C C8 -0.1827(2) 0.6993(2) 0.17744(15) 0.0808(5) Uani d 1
H H8 -0.2375 0.6731 0.1246 0.097 Uiso calc 1
C C9 -0.2528(2) 0.8236(2) 0.24123(16) 0.0825(6) Uani d 1
H H9 -0.3550 0.8814 0.2314 0.099 Uiso calc 1
C C10 -0.1720(2) 0.8623(2) 0.31933(15) 0.0730(5) Uani d 1
H H10 -0.2195 0.9459 0.3626 0.088 Uiso calc 1
C C11 -0.01988(19) 0.77658(18) 0.33353(12) 0.0607(4) Uani d 1
H H11 0.0348 0.8039 0.3862 0.073 Uiso calc 1
C C12 0.56488(17) 0.30391(16) 0.12778(10) 0.0475(3) Uani d 1
C C13 0.48803(19) 0.2693(2) 0.04674(11) 0.0614(4) Uani d 1
H H13 0.3721 0.2981 0.0478 0.074 Uiso calc 1
C C14 0.5812(2) 0.1923(2) -0.03620(12) 0.0710(5) Uani d 1
H H14 0.5270 0.1690 -0.0899 0.085 Uiso calc 1
C C15 0.7520(2) 0.1501(2) -0.03997(13) 0.0717(5) Uani d 1
H H15 0.8139 0.0983 -0.0959 0.086 Uiso calc 1
C C16 0.8314(2) 0.1848(2) 0.03951(14) 0.0772(5) Uani d 1
H H16 0.9478 0.1571 0.0375 0.093 Uiso calc 1
C C17 0.73838(18) 0.2608(2) 0.12246(12) 0.0660(5) Uani d 1
H H17 0.7933 0.2837 0.1759 0.079 Uiso calc 1
C C18 0.05238(18) 0.3031(2) 0.35037(12) 0.0643(4) Uani d 1
H H18A 0.0231 0.2383 0.4087 0.077 Uiso calc 1
H H18B -0.0520 0.3606 0.3343 0.077 Uiso calc 1
C C19 0.12981(19) 0.19133(19) 0.26393(12) 0.0634(4) Uani d 1
H H19A 0.1298 0.2507 0.2023 0.076 Uiso calc 1
H H19B 0.0597 0.1028 0.2612 0.076 Uiso calc 1
C C20 0.31190(19) 0.12269(17) 0.27312(12) 0.0588(4) Uani d 1
H H20A 0.3635 0.0737 0.2102 0.071 Uiso calc 1
H H20B 0.3080 0.0382 0.3227 0.071 Uiso calc 1
C C21 0.39261(19) 0.33330(18) 0.48167(11) 0.0575(4) Uani d 1
H H21 0.3278 0.3924 0.5339 0.069 Uiso calc 1
C C22 0.5476(2) 0.2435(2) 0.49907(11) 0.0613(4) Uani d 1

loop_
_atom_site_aniso_label
_atom_site_aniso_U_11
_atom_site_aniso_U_22
_atom_site_aniso_U_33
_atom_site_aniso_U_12
_atom_site_aniso_U_13
_atom_site_aniso_U_23
N1 0.0458(7) 0.0516(7) 0.0477(7) 0.0043(5) -0.0046(5) 0.0050(6)
N2 0.0855(11) 0.0958(12) 0.0753(10) 0.0097(9) -0.0348(8) 0.0004(9)
C1 0.0453(8) 0.0515(8) 0.0503(9) 0.0025(6) -0.0075(6) -0.0030(7)
C2 0.0505(8) 0.0635(10) 0.0454(8) 0.0066(7) -0.0029(6) -0.0003(7)
C3 0.0515(8) 0.0557(9) 0.0477(9) -0.0010(7) -0.0084(7) 0.0047(7)
C4 0.0473(8) 0.0552(9) 0.0479(8) 0.0069(6) -0.0127(6) 0.0020(7)
C5 0.0407(7) 0.0513(8) 0.0474(8) -0.0005(6) -0.0084(6) -0.0022(7)
C6 0.0474(8) 0.0488(8) 0.0552(9) 0.0015(6) -0.0043(7) 0.0033(7)
C7 0.0596(10) 0.0666(10) 0.0712(11) 0.0116(8) -0.0180(8) -0.0069(9)
C8 0.0714(11) 0.0835(13) 0.0895(14) 0.0119(9) -0.0310(10) -0.0014(11)
C9 0.0612(11) 0.0734(12) 0.1101(16) 0.0195(9) -0.0200(10) 0.0072(11)
C10 0.0662(11) 0.0580(10) 0.0882(13) 0.0135(8) -0.0014(9) -0.0027(9)
C11 0.0609(9) 0.0528(9) 0.0658(10) 0.0046(7) -0.0068(8) -0.0015(8)
C12 0.0451(8) 0.0486(8) 0.0479(8) -0.0007(6) -0.0067(6) 0.0008(7)
C13 0.0540(9) 0.0757(11) 0.0533(10) 0.0053(8) -0.0112(7) -0.0042(8)
C14 0.0782(12) 0.0826(12) 0.0512(10) 0.0030(9) -0.0127(8) -0.0090(9)
C15 0.0770(12) 0.0732(11) 0.0576(10) 0.0086(9) 0.0052(9) -0.0101(9)
C16 0.0508(9) 0.0956(14) 0.0791(13) 0.0118(9) -0.0002(9) -0.0140(11)
C17 0.0487(9) 0.0839(12) 0.0641(11) 0.0048(8) -0.0100(7) -0.0135(9)
C18 0.0487(9) 0.0721(11) 0.0706(11) -0.0041(7) -0.0051(7) 0.0172(9)
C19 0.0581(9) 0.0599(10) 0.0754(11) -0.0145(7) -0.0147(8) 0.0076(9)
C20 0.0652(10) 0.0510(9) 0.0601(10) -0.0017(7) -0.0112(7) 0.0066(8)
C21 0.0621(9) 0.0621(10) 0.0472(9) 0.0014(7) -0.0094(7) 0.0002(7)
C22 0.0708(11) 0.0681(10) 0.0478(9) -0.0033(8) -0.0204(8) 0.0011(8)

loop_
_atom_type_symbol
_atom_type_description
_atom_type_scat_dispersion_real
_atom_type_scat_dispersion_imag
_atom_type_scat_source
C C 0.0033 0.0016 'International Tables Vol C Tables 4.2.6.8 and 6.1.1.4'
H H 0.0000 0.0000 'International Tables Vol C Tables 4.2.6.8 and 6.1.1.4'
N N 0.0061 0.0033 'International Tables Vol C Tables 4.2.6.8 and 6.1.1.4'

loop_
_geom_angle_atom_site_label_1
_geom_angle_atom_site_label_2
_geom_angle_atom_site_label_3
_geom_angle
C1 N1 C5 113.55(11)
C1 N1 H1N 110.1(10)
C5 N1 H1N 108.7(9)
N1 C1 C6 111.71(11)
N1 C1 C2 109.87(11)
C6 C1 C2 110.76(11)
N1 C1 H1A 108.1
C6 C1 H1A 108.1
C2 C1 H1A 108.1
C3 C2 C18 107.86(12)
C3 C2 C1 108.18(11)
C18 C2 C1 115.18(12)
C3 C2 H2 108.5
C18 C2 H2 108.5
C1 C2 H2 108.5
C21 C3 C4 125.54(13)
C21 C3 C2 123.15(14)
C4 C3 C2 111.31(11)
C3 C4 C20 108.48(12)
C3 C4 C5 107.33(11)
C20 C4 C5 115.21(11)
C3 C4 H4 108.6
C20 C4 H4 108.6
C5 C4 H4 108.6
N1 C5 C12 111.71(11)
N1 C5 C4 109.50(10)
C12 C5 C4 111.25(11)
N1 C5 H5 108.1
C12 C5 H5 108.1
C4 C5 H5 108.1
C7 C6 C11 118.53(14)
C7 C6 C1 122.50(13)
C11 C6 C1 118.91(13)
C6 C7 C8 120.54(16)
C6 C7 H7 119.7
C8 C7 H7 119.7
C9 C8 C7 120.01(17)
C9 C8 H8 120.0
C7 C8 H8 120.0
C10 C9 C8 120.03(16)
C10 C9 H9 120.0
C8 C9 H9 120.0
C9 C10 C11 119.84(17)
C9 C10 H10 120.1
C11 C10 H10 120.1
C10 C11 C6 121.05(16)
C10 C11 H11 119.5
C6 C11 H11 119.5
C13 C12 C17 117.63(14)
C13 C12 C5 123.02(12)
C17 C12 C5 119.30(12)
C12 C13 C14 120.89(14)
C12 C13 H13 119.6
C14 C13 H13 119.6
C15 C14 C13 120.67(15)
C15 C14 H14 119.7
C13 C14 H14 119.7
C14 C15 C16 119.43(15)
C14 C15 H15 120.3
C16 C15 H15 120.3
C15 C16 C17 119.93(15)
C15 C16 H16 120.0
C17 C16 H16 120.0
C16 C17 C12 121.45(15)
C16 C17 H17 119.3
C12 C17 H17 119.3
C19 C18 C2 113.21(12)
C19 C18 H18A 108.9
C2 C18 H18A 108.9
C19 C18 H18B 108.9
C2 C18 H18B 108.9
H18A C18 H18B 107.7
C18 C19 C20 112.39(13)
C18 C19 H19A 109.1
C20 C19 H19A 109.1
C18 C19 H19B 109.1
C20 C19 H19B 109.1
H19A C19 H19B 107.9
C19 C20 C4 113.88(12)
C19 C20 H20A 108.8
C4 C20 H20A 108.8
C19 C20 H20B 108.8
C4 C20 H20B 108.8
H20A C20 H20B 107.7
C3 C21 C22 122.75(14)
C3 C21 H21 118.6
C22 C21 H21 118.6
N2 C22 C21 179.18(18)

loop_
_geom_bond_atom_site_label_1
_geom_bond_atom_site_label_2
_geom_bond_distance
N1 C1 1.4651(17)
N1 C5 1.4665(16)
N1 H1N 0.904(16)
N2 C22 1.1461(18)
C1 C6 1.5191(18)
C1 C2 1.553(2)
C1 H1A 0.9800
C2 C3 1.5000(18)
C2 C18 1.543(2)
C2 H2 0.9800
C3 C21 1.3361(19)
C3 C4 1.4939(19)
C4 C20 1.541(2)
C4 C5 1.5529(19)
C4 H4 0.9800
C5 C12 1.5116(18)
C5 H5 0.9800
C6 C7 1.384(2)
C6 C11 1.385(2)
C7 C8 1.388(2)
C7 H7 0.9300
C8 C9 1.378(2)
C8 H8 0.9300
C9 C10 1.373(3)
C9 H9 0.9300
C10 C11 1.383(2)
C10 H10 0.9300
C11 H11 0.9300
C12 C13 1.379(2)
C12 C17 1.3860(18)
C13 C14 1.385(2)
C13 H13 0.9300
C14 C15 1.365(2)
C14 H14 0.9300
C15 C16 1.373(2)
C15 H15 0.9300
C16 C17 1.381(2)
C16 H16 0.9300
C17 H17 0.9300
C18 C19 1.526(2)
C18 H18A 0.9700
C18 H18B 0.9700
C19 C20 1.5286(19)
C19 H19A 0.9700
C19 H19B 0.9700
C20 H20A 0.9700
C20 H20B 0.9700
C21 C22 1.428(2)
C21 H21 0.9300

loop_
_geom_torsion_atom_site_label_1
_geom_torsion_atom_site_label_2
_geom_torsion_atom_site_label_3
_geom_torsion_atom_site_label_4
_geom_torsion
C5 N1 C1 C6 179.66(11)
C5 N1 C1 C2 -57.00(15)
N1 C1 C2 C3 55.94(15)
C6 C1 C2 C3 179.83(11)
N1 C1 C2 C18 -64.80(15)
C6 C1 C2 C18 59.09(16)
C18 C2 C3 C21 -115.00(16)
C1 C2 C3 C21 119.81(16)
C18 C2 C3 C4 64.47(15)
C1 C2 C3 C4 -60.72(15)
C21 C3 C4 C20 116.21(16)
C2 C3 C4 C20 -63.25(14)
C21 C3 C4 C5 -118.71(15)
C2 C3 C4 C5 61.83(14)
C1 N1 C5 C12 -177.87(11)
C1 N1 C5 C4 58.42(15)
C3 C4 C5 N1 -58.56(14)
C20 C4 C5 N1 62.36(15)
C3 C4 C5 C12 177.47(10)
C20 C4 C5 C12 -61.61(14)
N1 C1 C6 C7 25.8(2)
C2 C1 C6 C7 -97.05(17)
N1 C1 C6 C11 -157.20(13)
C2 C1 C6 C11 79.97(16)
C11 C6 C7 C8 -0.5(2)
C1 C6 C7 C8 176.55(14)
C6 C7 C8 C9 0.1(3)
C7 C8 C9 C10 0.0(3)
C8 C9 C10 C11 0.3(3)
C9 C10 C11 C6 -0.6(3)
C7 C6 C11 C10 0.7(2)
C1 C6 C11 C10 -176.43(14)
N1 C5 C12 C13 -25.14(19)
C4 C5 C12 C13 97.57(16)
N1 C5 C12 C17 157.44(13)
C4 C5 C12 C17 -79.85(16)
C17 C12 C13 C14 0.8(2)
C5 C12 C13 C14 -176.61(14)
C12 C13 C14 C15 -0.6(3)
C13 C14 C15 C16 0.0(3)
C14 C15 C16 C17 0.4(3)
C15 C16 C17 C12 -0.1(3)
C13 C12 C17 C16 -0.5(2)
C5 C12 C17 C16 177.05(15)
C3 C2 C18 C19 -55.28(16)
C1 C2 C18 C19 65.64(16)
C2 C18 C19 C20 46.74(17)
C18 C19 C20 C4 -45.54(17)
C3 C4 C20 C19 52.91(15)
C5 C4 C20 C19 -67.39(16)
C4 C3 C21 C22 -0.6(2)
C2 C3 C21 C22 178.80(14)

_cod_database_fobs_code 2241157
